data_7107982
loop_
_publ_author_name
'Michael Lipschutz'
'T.Don Tilley'

_publ_section_title
;
 Synthesis and reactivity of a conveniently prepared two-coordinate
 bis(amido) nickel(II) complex
;
_journal_name_full Chem.Commun.
_journal_page_first 7146
_journal_paper_doi 10.1039/c2cc32974c
_journal_volume 48
_journal_year 2012
_chemical_formula_sum 'C48 H70 N4 Ni Si2'
_chemical_formula_weight 817.97
_chemical_name_common Ni-isonitrile-insertion
_chemical_name_systematic
;
?
;
_space_group_IT_number 33
_symmetry_cell_setting orthorhombic
_symmetry_space_group_name_Hall 'P 2c -2n'
_symmetry_space_group_name_H-M 'P n a 21'
_atom_sites_solution_hydrogens geom
_atom_sites_solution_primary direct
_atom_sites_solution_secondary difmap
_audit_creation_method SHELXL-97
_cell_angle_alpha 90.00
_cell_angle_beta 90.00
_cell_angle_gamma 90.00
_cell_formula_units_Z 4
_cell_length_a 16.3178(4)
_cell_length_b 20.8353(5)
_cell_length_c 13.7272(3)
_cell_measurement_reflns_used 9817
_cell_measurement_temperature 100(2)
_cell_measurement_theta_max 25.33
_cell_measurement_theta_min 2.17
_cell_volume 4667.06(19)
_computing_cell_refinement 'Bruker SAINT'
_computing_data_collection 'Bruker APEX2'
_computing_data_reduction 'Bruker SAINT'
_computing_molecular_graphics ORTEP32
_computing_publication_material WinGX
_computing_structure_refinement 'SHELXL-97 (Sheldrick, 2008)'
_computing_structure_solution SIR-97
_diffrn_ambient_temperature 100(2)
_diffrn_detector_area_resol_mean 8.366
_diffrn_measured_fraction_theta_full 0.999
_diffrn_measured_fraction_theta_max 0.999
_diffrn_measurement_device_type 'Bruker APEX-II CCD'
_diffrn_measurement_method 'phi and omega scans'
_diffrn_radiation_monochromator 'QUAZAR multilayer mirrors'
_diffrn_radiation_source 'microfocus sealed tube'
_diffrn_radiation_type MoK\a
_diffrn_radiation_wavelength 0.71073
_diffrn_reflns_av_R_equivalents 0.0265
_diffrn_reflns_av_sigmaI/netI 0.0297
_diffrn_reflns_limit_h_max 19
_diffrn_reflns_limit_h_min -19
_diffrn_reflns_limit_k_max 25
_diffrn_reflns_limit_k_min -23
_diffrn_reflns_limit_l_max 16
_diffrn_reflns_limit_l_min -16
_diffrn_reflns_number 39140
_diffrn_reflns_theta_full 25.00
_diffrn_reflns_theta_max 25.34
_diffrn_reflns_theta_min 1.59
_exptl_absorpt_coefficient_mu 0.503
_exptl_absorpt_correction_T_max 0.9284
_exptl_absorpt_correction_T_min 0.8889
_exptl_absorpt_correction_type multi-scan
_exptl_absorpt_process_details SADABS
_exptl_crystal_colour red
_exptl_crystal_density_diffrn 1.164
_exptl_crystal_density_method 'not measured'
_exptl_crystal_description block
_exptl_crystal_F_000 1768
_exptl_crystal_size_max 0.24
_exptl_crystal_size_mid 0.18
_exptl_crystal_size_min 0.15
_refine_diff_density_max 0.297
_refine_diff_density_min -0.159
_refine_diff_density_rms 0.038
_refine_ls_abs_structure_details 'Flack H D (1983), Acta Cryst. A39, 876-881'
_refine_ls_abs_structure_Flack -0.007(8)
_refine_ls_extinction_method none
_refine_ls_goodness_of_fit_ref 1.031
_refine_ls_hydrogen_treatment constr
_refine_ls_matrix_type full
_refine_ls_number_parameters 514
_refine_ls_number_reflns 8159
_refine_ls_number_restraints 1
_refine_ls_restrained_S_all 1.031
_refine_ls_R_factor_all 0.0305
_refine_ls_R_factor_gt 0.0268
_refine_ls_shift/su_max 0.002
_refine_ls_shift/su_mean 0.000
_refine_ls_structure_factor_coef Fsqd
_refine_ls_weighting_details 'calc w=1/[\s^2^(Fo^2^)+(0.0350P)^2^+0.9027P] where P=(Fo^2^+2Fc^2^)/3'
_refine_ls_weighting_scheme calc
_refine_ls_wR_factor_gt 0.0636
_refine_ls_wR_factor_ref 0.0658
_reflns_number_gt 7633
_reflns_number_total 8159
_reflns_threshold_expression >2sigma(I)
_cod_data_source_file c2cc32974c.txt
_cod_data_source_block shelxl_d
_cod_original_sg_symbol_H-M Pna2(1)
_cod_database_code 7107982

loop_
_symmetry_equiv_pos_as_xyz
'x, y, z'
'-x, -y, z+1/2'
'-x+1/2, y+1/2, z+1/2'
'x+1/2, -y+1/2, z'

loop_
_atom_site_label
_atom_site_type_symbol
_atom_site_fract_x
_atom_site_fract_y
_atom_site_fract_z
_atom_site_U_iso_or_equiv
_atom_site_adp_type
_atom_site_occupancy
_atom_site_symmetry_multiplicity
_atom_site_calc_flag
_atom_site_refinement_flags
C1 C 0.64440(11) 0.53607(9) -0.43451(14) 0.0212(4) Uani 1 1 d .
C2 C 0.56549(12) 0.55835(10) -0.40870(16) 0.0254(4) Uani 1 1 d .
C3 C 0.52082(13) 0.59122(11) -0.47932(16) 0.0330(5) Uani 1 1 d .
H3 H 0.4676 0.6067 -0.4640 0.040 Uiso 1 1 calc R
C4 C 0.55258(14) 0.60161(11) -0.57131(17) 0.0353(5) Uani 1 1 d .
H4 H 0.5212 0.6241 -0.6185 0.042 Uiso 1 1 calc R
C5 C 0.62950(13) 0.57946(10) -0.59481(16) 0.0304(5) Uani 1 1 d .
H5 H 0.6504 0.5872 -0.6583 0.036 Uiso 1 1 calc R
C6 C 0.67743(12) 0.54607(9) -0.52835(15) 0.0237(4) Uani 1 1 d .
C7 C 0.76393(13) 0.52327(11) -0.55278(15) 0.0273(5) Uani 1 1 d .
H7 H 0.7720 0.4806 -0.5207 0.033 Uiso 1 1 calc R
C8 C 0.77898(14) 0.51430(13) -0.66203(17) 0.0368(5) Uani 1 1 d .
H8A H 0.7361 0.4867 -0.6894 0.055 Uiso 1 1 calc R
H8B H 0.8326 0.4942 -0.6721 0.055 Uiso 1 1 calc R
H8C H 0.7778 0.5562 -0.6945 0.055 Uiso 1 1 calc R
C9 C 0.82786(13) 0.56933(12) -0.51073(16) 0.0345(5) Uani 1 1 d .
H9A H 0.8228 0.6113 -0.5425 0.052 Uiso 1 1 calc R
H9B H 0.8829 0.5520 -0.5222 0.052 Uiso 1 1 calc R
H9C H 0.8189 0.5742 -0.4405 0.052 Uiso 1 1 calc R
C10 C 0.53153(12) 0.54870(11) -0.30597(15) 0.0287(5) Uani 1 1 d .
H10 H 0.5589 0.5100 -0.2775 0.034 Uiso 1 1 calc R
C11 C 0.43869(13) 0.53711(11) -0.30310(17) 0.0349(5) Uani 1 1 d .
H11A H 0.4226 0.5235 -0.2375 0.052 Uiso 1 1 calc R
H11B H 0.4242 0.5035 -0.3500 0.052 Uiso 1 1 calc R
H11C H 0.4100 0.5769 -0.3200 0.052 Uiso 1 1 calc R
C12 C 0.55347(13) 0.60622(12) -0.24229(17) 0.0399(6) Uani 1 1 d .
H12A H 0.6130 0.6123 -0.2423 0.060 Uiso 1 1 calc R
H12B H 0.5346 0.5985 -0.1755 0.060 Uiso 1 1 calc R
H12C H 0.5269 0.6448 -0.2681 0.060 Uiso 1 1 calc R
C13 C 0.64760(16) 0.37791(12) -0.57654(16) 0.0376(5) Uani 1 1 d .
H13A H 0.6431 0.4245 -0.5852 0.056 Uiso 1 1 calc R
H13B H 0.6068 0.3564 -0.6174 0.056 Uiso 1 1 calc R
H13C H 0.7026 0.3638 -0.5954 0.056 Uiso 1 1 calc R
C14 C 0.63260(13) 0.26871(10) -0.43341(17) 0.0338(5) Uani 1 1 d .
H14A H 0.6860 0.2527 -0.4552 0.051 Uiso 1 1 calc R
H14B H 0.5892 0.2493 -0.4729 0.051 Uiso 1 1 calc R
H14C H 0.6244 0.2574 -0.3648 0.051 Uiso 1 1 calc R
C15 C 0.52793(13) 0.38872(12) -0.4081(2) 0.0421(6) Uani 1 1 d .
H15A H 0.5212 0.3820 -0.3379 0.063 Uiso 1 1 calc R
H15B H 0.4844 0.3660 -0.4431 0.063 Uiso 1 1 calc R
H15C H 0.5247 0.4347 -0.4226 0.063 Uiso 1 1 calc R
C16 C 0.76109(12) 0.34203(9) -0.32214(15) 0.0221(4) Uani 1 1 d .
C17 C 0.73673(12) 0.31593(10) -0.23329(15) 0.0268(5) Uani 1 1 d .
C18 C 0.78442(13) 0.26709(11) -0.19365(17) 0.0325(5) Uani 1 1 d .
H18 H 0.7688 0.2483 -0.1334 0.039 Uiso 1 1 calc R
C19 C 0.85401(13) 0.24561(11) -0.24056(16) 0.0334(5) Uani 1 1 d .
H19 H 0.8848 0.2112 -0.2138 0.040 Uiso 1 1 calc R
C20 C 0.87884(13) 0.27401(10) -0.32613(17) 0.0311(5) Uani 1 1 d .
H20 H 0.9277 0.2597 -0.3569 0.037 Uiso 1 1 calc R
C21 C 0.83371(12) 0.32338(9) -0.36842(15) 0.0248(4) Uani 1 1 d .
C22 C 0.86396(12) 0.35784(10) -0.45768(16) 0.0294(5) Uani 1 1 d .
H22A H 0.9175 0.3405 -0.4767 0.044 Uiso 1 1 calc R
H22B H 0.8693 0.4037 -0.4435 0.044 Uiso 1 1 calc R
H22C H 0.8248 0.3517 -0.5110 0.044 Uiso 1 1 calc R
C23 C 0.66217(14) 0.34168(11) -0.18148(16) 0.0348(5) Uani 1 1 d .
H23A H 0.6650 0.3886 -0.1790 0.052 Uiso 1 1 calc R
H23B H 0.6604 0.3245 -0.1151 0.052 Uiso 1 1 calc R
H23C H 0.6127 0.3286 -0.2167 0.052 Uiso 1 1 calc R
C24 C 0.72308(11) 0.45082(9) -0.34289(13) 0.0177(4) Uani 1 1 d .
C25 C 0.77283(11) 0.63089(10) -0.18014(14) 0.0232(4) Uani 1 1 d .
C26 C 0.73707(12) 0.61545(11) -0.08851(15) 0.0258(4) Uani 1 1 d .
C27 C 0.68218(13) 0.65779(11) -0.04507(16) 0.0311(5) Uani 1 1 d .
H27 H 0.6590 0.6470 0.0163 0.037 Uiso 1 1 calc R
C28 C 0.66057(14) 0.71479(11) -0.08854(17) 0.0356(5) Uani 1 1 d .
H28 H 0.6219 0.7426 -0.0585 0.043 Uiso 1 1 calc R
C29 C 0.69597(13) 0.73099(11) -0.17647(17) 0.0327(5) Uani 1 1 d .
H29 H 0.6818 0.7706 -0.2062 0.039 Uiso 1 1 calc R
C30 C 0.75220(13) 0.69059(10) -0.22308(15) 0.0265(5) Uani 1 1 d .
C31 C 0.78432(14) 0.71121(11) -0.32225(16) 0.0308(5) Uani 1 1 d .
H31 H 0.8309 0.6822 -0.3398 0.037 Uiso 1 1 calc R
C32 C 0.81644(16) 0.78063(10) -0.32303(18) 0.0394(6) Uani 1 1 d .
H32A H 0.7709 0.8103 -0.3109 0.059 Uiso 1 1 calc R
H32B H 0.8409 0.7901 -0.3867 0.059 Uiso 1 1 calc R
H32C H 0.8580 0.7858 -0.2720 0.059 Uiso 1 1 calc R
C33 C 0.71742(16) 0.70279(12) -0.39891(19) 0.0429(6) Uani 1 1 d .
H33A H 0.6980 0.6583 -0.3983 0.064 Uiso 1 1 calc R
H33B H 0.7396 0.7130 -0.4634 0.064 Uiso 1 1 calc R
H33C H 0.6716 0.7317 -0.3843 0.064 Uiso 1 1 calc R
C34 C 0.75339(13) 0.55221(11) -0.03806(15) 0.0297(5) Uani 1 1 d .
H34 H 0.8018 0.5319 -0.0704 0.036 Uiso 1 1 calc R
C35 C 0.77388(16) 0.56006(14) 0.07028(16) 0.0463(6) Uani 1 1 d .
H35A H 0.8212 0.5886 0.0774 0.069 Uiso 1 1 calc R
H35B H 0.7869 0.5180 0.0984 0.069 Uiso 1 1 calc R
H35C H 0.7267 0.5785 0.1044 0.069 Uiso 1 1 calc R
C36 C 0.68024(15) 0.50694(11) -0.05109(19) 0.0368(5) Uani 1 1 d .
H36A H 0.6313 0.5263 -0.0219 0.055 Uiso 1 1 calc R
H36B H 0.6919 0.4659 -0.0190 0.055 Uiso 1 1 calc R
H36C H 0.6707 0.4996 -0.1207 0.055 Uiso 1 1 calc R
C37 C 0.97085(14) 0.56057(12) -0.09093(18) 0.0377(6) Uani 1 1 d .
H37A H 0.9473 0.5837 -0.0354 0.057 Uiso 1 1 calc R
H37B H 1.0307 0.5643 -0.0892 0.057 Uiso 1 1 calc R
H37C H 0.9553 0.5152 -0.0874 0.057 Uiso 1 1 calc R
C38 C 0.98847(12) 0.55915(11) -0.31220(17) 0.0321(5) Uani 1 1 d .
H38A H 0.9698 0.5149 -0.3216 0.048 Uiso 1 1 calc R
H38B H 1.0473 0.5593 -0.2976 0.048 Uiso 1 1 calc R
H38C H 0.9784 0.5839 -0.3717 0.048 Uiso 1 1 calc R
C39 C 0.96460(13) 0.68257(11) -0.19969(19) 0.0375(5) Uani 1 1 d .
H39A H 0.9590 0.7031 -0.2636 0.056 Uiso 1 1 calc R
H39B H 1.0220 0.6843 -0.1789 0.056 Uiso 1 1 calc R
H39C H 0.9304 0.7052 -0.1521 0.056 Uiso 1 1 calc R
C40 C 0.85467(11) 0.45153(9) -0.21024(14) 0.0232(4) Uani 1 1 d .
C41 C 0.94918(13) 0.37059(10) -0.12688(16) 0.0286(5) Uani 1 1 d .
C42 C 1.02008(13) 0.35095(11) -0.17632(18) 0.0332(5) Uani 1 1 d .
C43 C 1.06643(14) 0.30377(11) -0.1313(2) 0.0402(6) Uani 1 1 d .
H43 H 1.1146 0.2884 -0.1624 0.048 Uiso 1 1 calc R
C44 C 1.04408(15) 0.27899(11) -0.0431(2) 0.0431(6) Uani 1 1 d .
H44 H 1.0766 0.2461 -0.0148 0.052 Uiso 1 1 calc R
C45 C 0.97554(15) 0.30050(12) 0.00588(18) 0.0410(6) Uani 1 1 d .
H45 H 0.9622 0.2833 0.0680 0.049 Uiso 1 1 calc R
C46 C 0.92564(13) 0.34776(10) -0.03602(17) 0.0328(5) Uani 1 1 d .
C47 C 0.85059(15) 0.37324(12) 0.01411(18) 0.0396(5) Uani 1 1 d .
H47A H 0.8548 0.4200 0.0203 0.059 Uiso 1 1 calc R
H47B H 0.8461 0.3540 0.0790 0.059 Uiso 1 1 calc R
H47C H 0.8019 0.3624 -0.0243 0.059 Uiso 1 1 calc R
C48 C 1.04451(13) 0.37987(11) -0.2719(2) 0.0411(5) Uani 1 1 d .
H48A H 0.9995 0.3751 -0.3187 0.062 Uiso 1 1 calc R
H48B H 1.0934 0.3579 -0.2968 0.062 Uiso 1 1 calc R
H48C H 1.0566 0.4256 -0.2629 0.062 Uiso 1 1 calc R
N1 N 0.70829(9) 0.38937(8) -0.36981(12) 0.0196(3) Uani 1 1 d .
N2 N 0.69352(10) 0.50611(8) -0.36244(12) 0.0198(4) Uani 1 1 d .
N3 N 0.82766(9) 0.58819(8) -0.22752(11) 0.0215(3) Uani 1 1 d .
N4 N 0.89833(10) 0.41536(8) -0.17225(13) 0.0274(4) Uani 1 1 d .
Si1 Si 0.62917(3) 0.35734(3) -0.44713(4) 0.02508(13) Uani 1 1 d .
Si2 Si 0.93086(3) 0.59637(3) -0.20811(4) 0.02651(13) Uani 1 1 d .
Ni1 Ni 0.786211(13) 0.504650(10) -0.27054(2) 0.01841(6) Uani 1 1 d .

loop_
_atom_site_aniso_label
_atom_site_aniso_U_11
_atom_site_aniso_U_22
_atom_site_aniso_U_33
_atom_site_aniso_U_23
_atom_site_aniso_U_13
_atom_site_aniso_U_12
C1 0.0234(9) 0.0184(10) 0.0219(10) -0.0021(8) -0.0039(8) 0.0000(8)
C2 0.0250(10) 0.0241(11) 0.0271(11) -0.0024(9) -0.0010(8) 0.0020(8)
C3 0.0277(10) 0.0369(13) 0.0345(12) 0.0020(11) -0.0032(9) 0.0061(10)
C4 0.0358(12) 0.0349(13) 0.0352(13) 0.0117(10) -0.0088(10) 0.0043(10)
C5 0.0344(12) 0.0334(12) 0.0233(11) 0.0059(9) -0.0025(9) -0.0032(10)
C6 0.0274(10) 0.0215(10) 0.0223(10) -0.0010(9) -0.0017(8) -0.0033(8)
C7 0.0290(11) 0.0340(12) 0.0188(11) 0.0011(9) 0.0025(8) -0.0033(9)
C8 0.0352(13) 0.0498(15) 0.0254(12) 0.0003(11) 0.0031(9) -0.0022(11)
C9 0.0272(11) 0.0446(14) 0.0316(12) -0.0013(11) 0.0046(9) -0.0094(10)
C10 0.0218(10) 0.0385(13) 0.0256(10) -0.0016(9) -0.0002(8) 0.0059(9)
C11 0.0294(11) 0.0436(14) 0.0316(12) -0.0063(10) 0.0016(9) -0.0022(10)
C12 0.0274(11) 0.0553(16) 0.0372(14) -0.0123(11) 0.0015(9) -0.0035(10)
C13 0.0468(13) 0.0381(13) 0.0278(12) -0.0015(10) -0.0136(10) -0.0055(11)
C14 0.0391(12) 0.0250(12) 0.0372(13) -0.0046(10) -0.0124(10) -0.0051(9)
C15 0.0268(11) 0.0397(14) 0.0599(16) -0.0096(12) -0.0086(11) -0.0011(10)
C16 0.0247(10) 0.0182(10) 0.0234(10) -0.0019(9) -0.0077(8) -0.0013(8)
C17 0.0278(10) 0.0266(11) 0.0260(10) 0.0005(9) -0.0048(9) -0.0059(9)
C18 0.0424(13) 0.0302(12) 0.0250(11) 0.0094(10) -0.0112(10) -0.0088(10)
C19 0.0345(11) 0.0223(11) 0.0435(14) 0.0063(9) -0.0156(10) 0.0002(9)
C20 0.0258(11) 0.0228(12) 0.0448(14) -0.0040(10) -0.0048(10) 0.0010(9)
C21 0.0251(10) 0.0202(10) 0.0290(11) -0.0031(9) -0.0049(9) -0.0024(8)
C22 0.0274(10) 0.0288(11) 0.0320(12) -0.0026(10) 0.0045(9) 0.0010(9)
C23 0.0415(13) 0.0368(13) 0.0262(12) 0.0035(10) 0.0047(10) -0.0043(10)
C24 0.0161(9) 0.0207(11) 0.0163(9) 0.0008(8) 0.0038(7) -0.0009(8)
C25 0.0215(9) 0.0236(10) 0.0245(11) -0.0075(9) -0.0005(8) -0.0040(8)
C26 0.0236(10) 0.0331(12) 0.0206(10) -0.0063(9) -0.0004(8) -0.0041(9)
C27 0.0299(11) 0.0372(13) 0.0263(11) -0.0083(10) 0.0038(9) -0.0044(9)
C28 0.0316(12) 0.0362(13) 0.0391(13) -0.0125(11) 0.0061(10) 0.0027(10)
C29 0.0345(12) 0.0253(12) 0.0382(13) -0.0055(10) -0.0009(10) 0.0028(9)
C30 0.0296(11) 0.0254(11) 0.0245(11) -0.0030(9) -0.0013(9) -0.0016(9)
C31 0.0433(13) 0.0210(12) 0.0282(12) -0.0012(10) 0.0012(10) -0.0002(9)
C32 0.0584(15) 0.0266(12) 0.0332(13) -0.0016(10) 0.0088(11) -0.0053(11)
C33 0.0675(17) 0.0278(13) 0.0334(13) 0.0000(11) -0.0092(12) -0.0003(11)
C34 0.0332(11) 0.0373(13) 0.0185(11) -0.0028(10) 0.0017(9) 0.0000(10)
C35 0.0573(15) 0.0596(18) 0.0221(13) -0.0005(12) -0.0043(11) 0.0055(13)
C36 0.0394(13) 0.0370(14) 0.0342(13) 0.0009(11) 0.0092(11) -0.0050(10)
C37 0.0299(12) 0.0456(14) 0.0376(13) -0.0060(11) -0.0114(10) -0.0082(10)
C38 0.0238(10) 0.0353(13) 0.0372(12) -0.0006(10) 0.0040(9) -0.0023(9)
C39 0.0339(12) 0.0353(13) 0.0433(13) -0.0083(11) 0.0011(11) -0.0102(10)
C40 0.0226(9) 0.0261(11) 0.0207(10) -0.0029(9) -0.0001(8) -0.0049(9)
C41 0.0286(11) 0.0218(11) 0.0354(12) -0.0022(9) -0.0140(9) -0.0009(9)
C42 0.0246(10) 0.0264(12) 0.0484(14) -0.0070(10) -0.0114(10) -0.0024(9)
C43 0.0275(11) 0.0307(13) 0.0624(17) -0.0033(12) -0.0094(11) 0.0014(10)
C44 0.0390(14) 0.0328(13) 0.0575(17) -0.0021(13) -0.0235(12) 0.0081(11)
C45 0.0502(15) 0.0361(14) 0.0367(14) 0.0030(11) -0.0181(11) -0.0048(11)
C46 0.0346(12) 0.0270(12) 0.0368(13) -0.0039(10) -0.0131(10) -0.0025(9)
C47 0.0479(14) 0.0396(13) 0.0314(12) 0.0023(11) -0.0018(11) -0.0005(11)
C48 0.0303(11) 0.0354(12) 0.0576(15) -0.0012(14) 0.0042(13) -0.0004(9)
N1 0.0197(8) 0.0184(9) 0.0205(8) -0.0005(7) -0.0016(6) 0.0003(6)
N2 0.0204(8) 0.0228(9) 0.0163(8) -0.0013(7) -0.0025(7) -0.0007(7)
N3 0.0225(8) 0.0225(9) 0.0196(8) -0.0045(7) 0.0001(7) -0.0026(7)
N4 0.0233(9) 0.0264(10) 0.0325(10) -0.0012(8) -0.0075(8) -0.0026(8)
Si1 0.0244(3) 0.0237(3) 0.0272(3) -0.0027(2) -0.0081(2) -0.0015(2)
Si2 0.0221(3) 0.0294(3) 0.0280(3) -0.0055(3) 0.0003(2) -0.0049(2)
Ni1 0.01915(11) 0.01965(12) 0.01643(11) -0.00139(11) -0.00136(11) -0.00065(9)

loop_
_atom_type_symbol
_atom_type_description
_atom_type_scat_dispersion_real
_atom_type_scat_dispersion_imag
_atom_type_scat_source
C C 0.0033 0.0016 'International Tables Vol C Tables 4.2.6.8 and 6.1.1.4'
H H 0.0000 0.0000 'International Tables Vol C Tables 4.2.6.8 and 6.1.1.4'
N N 0.0061 0.0033 'International Tables Vol C Tables 4.2.6.8 and 6.1.1.4'
Si Si 0.0817 0.0704 'International Tables Vol C Tables 4.2.6.8 and 6.1.1.4'
Ni Ni 0.3393 1.1124 'International Tables Vol C Tables 4.2.6.8 and 6.1.1.4'

loop_
_geom_angle_atom_site_label_1
_geom_angle_atom_site_label_2
_geom_angle_atom_site_label_3
_geom_angle
C6 C1 C2 121.87(18)
C6 C1 N2 119.06(17)
C2 C1 N2 118.97(18)
C3 C2 C1 117.62(19)
C3 C2 C10 121.14(18)
C1 C2 C10 121.21(18)
C4 C3 C2 121.1(2)
C4 C3 H3 119.4
C2 C3 H3 119.4
C5 C4 C3 120.2(2)
C5 C4 H4 119.9
C3 C4 H4 119.9
C4 C5 C6 121.9(2)
C4 C5 H5 119.1
C6 C5 H5 119.1
C5 C6 C1 117.28(18)
C5 C6 C7 122.17(18)
C1 C6 C7 120.50(18)
C6 C7 C8 113.67(18)
C6 C7 C9 110.63(18)
C8 C7 C9 109.68(18)
C6 C7 H7 107.5
C8 C7 H7 107.5
C9 C7 H7 107.5
C7 C8 H8A 109.5
C7 C8 H8B 109.5
H8A C8 H8B 109.5
C7 C8 H8C 109.5
H8A C8 H8C 109.5
H8B C8 H8C 109.5
C7 C9 H9A 109.5
C7 C9 H9B 109.5
H9A C9 H9B 109.5
C7 C9 H9C 109.5
H9A C9 H9C 109.5
H9B C9 H9C 109.5
C2 C10 C12 109.89(18)
C2 C10 C11 113.73(18)
C12 C10 C11 109.89(17)
C2 C10 H10 107.7
C12 C10 H10 107.7
C11 C10 H10 107.7
C10 C11 H11A 109.5
C10 C11 H11B 109.5
H11A C11 H11B 109.5
C10 C11 H11C 109.5
H11A C11 H11C 109.5
H11B C11 H11C 109.5
C10 C12 H12A 109.5
C10 C12 H12B 109.5
H12A C12 H12B 109.5
C10 C12 H12C 109.5
H12A C12 H12C 109.5
H12B C12 H12C 109.5
Si1 C13 H13A 109.5
Si1 C13 H13B 109.5
H13A C13 H13B 109.5
Si1 C13 H13C 109.5
H13A C13 H13C 109.5
H13B C13 H13C 109.5
Si1 C14 H14A 109.5
Si1 C14 H14B 109.5
H14A C14 H14B 109.5
Si1 C14 H14C 109.5
H14A C14 H14C 109.5
H14B C14 H14C 109.5
Si1 C15 H15A 109.5
Si1 C15 H15B 109.5
H15A C15 H15B 109.5
Si1 C15 H15C 109.5
H15A C15 H15C 109.5
H15B C15 H15C 109.5
C17 C16 C21 122.04(19)
C17 C16 N1 119.10(18)
C21 C16 N1 118.84(18)
C18 C17 C16 117.9(2)
C18 C17 C23 121.79(19)
C16 C17 C23 120.27(19)
C19 C18 C17 121.0(2)
C19 C18 H18 119.5
C17 C18 H18 119.5
C20 C19 C18 120.1(2)
C20 C19 H19 120.0
C18 C19 H19 120.0
C19 C20 C21 121.2(2)
C19 C20 H20 119.4
C21 C20 H20 119.4
C20 C21 C16 117.6(2)
C20 C21 C22 121.27(18)
C16 C21 C22 121.02(18)
C21 C22 H22A 109.5
C21 C22 H22B 109.5
H22A C22 H22B 109.5
C21 C22 H22C 109.5
H22A C22 H22C 109.5
H22B C22 H22C 109.5
C17 C23 H23A 109.5
C17 C23 H23B 109.5
H23A C23 H23B 109.5
C17 C23 H23C 109.5
H23A C23 H23C 109.5
H23B C23 H23C 109.5
N2 C24 N1 136.72(18)
N2 C24 Ni1 76.85(11)
N1 C24 Ni1 146.43(15)
N3 C25 C30 120.61(18)
N3 C25 C26 121.44(18)
C30 C25 C26 117.95(18)
C27 C26 C25 119.9(2)
C27 C26 C34 118.00(19)
C25 C26 C34 121.97(18)
C28 C27 C26 121.8(2)
C28 C27 H27 119.1
C26 C27 H27 119.1
C27 C28 C29 118.9(2)
C27 C28 H28 120.5
C29 C28 H28 120.5
C28 C29 C30 121.8(2)
C28 C29 H29 119.1
C30 C29 H29 119.1
C29 C30 C25 119.56(19)
C29 C30 C31 117.7(2)
C25 C30 C31 122.58(19)
C30 C31 C33 109.77(18)
C30 C31 C32 112.90(18)
C33 C31 C32 110.30(19)
C30 C31 H31 107.9
C33 C31 H31 107.9
C32 C31 H31 107.9
C31 C32 H32A 109.5
C31 C32 H32B 109.5
H32A C32 H32B 109.5
C31 C32 H32C 109.5
H32A C32 H32C 109.5
H32B C32 H32C 109.5
C31 C33 H33A 109.5
C31 C33 H33B 109.5
H33A C33 H33B 109.5
C31 C33 H33C 109.5
H33A C33 H33C 109.5
H33B C33 H33C 109.5
C26 C34 C35 112.9(2)
C26 C34 C36 110.23(18)
C35 C34 C36 110.43(19)
C26 C34 H34 107.7
C35 C34 H34 107.7
C36 C34 H34 107.7
C34 C35 H35A 109.5
C34 C35 H35B 109.5
H35A C35 H35B 109.5
C34 C35 H35C 109.5
H35A C35 H35C 109.5
H35B C35 H35C 109.5
C34 C36 H36A 109.5
C34 C36 H36B 109.5
H36A C36 H36B 109.5
C34 C36 H36C 109.5
H36A C36 H36C 109.5
H36B C36 H36C 109.5
Si2 C37 H37A 109.5
Si2 C37 H37B 109.5
H37A C37 H37B 109.5
Si2 C37 H37C 109.5
H37A C37 H37C 109.5
H37B C37 H37C 109.5
Si2 C38 H38A 109.5
Si2 C38 H38B 109.5
H38A C38 H38B 109.5
Si2 C38 H38C 109.5
H38A C38 H38C 109.5
H38B C38 H38C 109.5
Si2 C39 H39A 109.5
Si2 C39 H39B 109.5
H39A C39 H39B 109.5
Si2 C39 H39C 109.5
H39A C39 H39C 109.5
H39B C39 H39C 109.5
N4 C40 Ni1 178.02(18)
N4 C41 C46 117.73(19)
N4 C41 C42 118.0(2)
C46 C41 C42 124.2(2)
C43 C42 C41 116.2(2)
C43 C42 C48 122.0(2)
C41 C42 C48 121.7(2)
C44 C43 C42 121.2(2)
C44 C43 H43 119.4
C42 C43 H43 119.4
C43 C44 C45 121.7(2)
C43 C44 H44 119.1
C45 C44 H44 119.1
C44 C45 C46 119.9(2)
C44 C45 H45 120.0
C46 C45 H45 120.0
C41 C46 C45 116.7(2)
C41 C46 C47 121.1(2)
C45 C46 C47 122.3(2)
C46 C47 H47A 109.5
C46 C47 H47B 109.5
H47A C47 H47B 109.5
C46 C47 H47C 109.5
H47A C47 H47C 109.5
H47B C47 H47C 109.5
C42 C48 H48A 109.5
C42 C48 H48B 109.5
H48A C48 H48B 109.5
C42 C48 H48C 109.5
H48A C48 H48C 109.5
H48B C48 H48C 109.5
C24 N1 C16 114.21(15)
C24 N1 Si1 129.74(13)
C16 N1 Si1 115.85(12)
C24 N2 C1 139.20(17)
C24 N2 Ni1 63.99(11)
C1 N2 Ni1 152.58(13)
C25 N3 Si2 119.07(12)
C25 N3 Ni1 118.52(12)
Si2 N3 Ni1 118.34(9)
C40 N4 C41 178.4(2)
N1 Si1 C13 111.31(9)
N1 Si1 C15 109.74(9)
C13 Si1 C15 109.88(12)
N1 Si1 C14 106.70(9)
C13 Si1 C14 108.81(11)
C15 Si1 C14 110.36(11)
N3 Si2 C38 109.43(9)
N3 Si2 C39 113.08(9)
C38 Si2 C39 107.12(10)
N3 Si2 C37 115.63(9)
C38 Si2 C37 108.17(11)
C39 Si2 C37 102.91(11)
C40 Ni1 C24 103.09(8)
C40 Ni1 N3 101.30(7)
C24 Ni1 N3 155.32(8)
C40 Ni1 N2 142.25(8)
C24 Ni1 N2 39.16(7)
N3 Ni1 N2 116.39(7)

loop_
_geom_bond_atom_site_label_1
_geom_bond_atom_site_label_2
_geom_bond_distance
C1 C6 1.412(3)
C1 C2 1.414(3)
C1 N2 1.418(2)
C2 C3 1.393(3)
C2 C10 1.528(3)
C3 C4 1.382(3)
C3 H3 0.9500
C4 C5 1.376(3)
C4 H4 0.9500
C5 C6 1.389(3)
C5 H5 0.9500
C6 C7 1.527(3)
C7 C8 1.531(3)
C7 C9 1.530(3)
C7 H7 1.0000
C8 H8A 0.9800
C8 H8B 0.9800
C8 H8C 0.9800
C9 H9A 0.9800
C9 H9B 0.9800
C9 H9C 0.9800
C10 C12 1.526(3)
C10 C11 1.535(3)
C10 H10 1.0000
C11 H11A 0.9800
C11 H11B 0.9800
C11 H11C 0.9800
C12 H12A 0.9800
C12 H12B 0.9800
C12 H12C 0.9800
C13 Si1 1.852(2)
C13 H13A 0.9800
C13 H13B 0.9800
C13 H13C 0.9800
C14 Si1 1.857(2)
C14 H14A 0.9800
C14 H14B 0.9800
C14 H14C 0.9800
C15 Si1 1.856(2)
C15 H15A 0.9800
C15 H15B 0.9800
C15 H15C 0.9800
C16 C17 1.393(3)
C16 C21 1.400(3)
C16 N1 1.464(2)
C17 C18 1.392(3)
C17 C23 1.508(3)
C18 C19 1.380(3)
C18 H18 0.9500
C19 C20 1.376(3)
C19 H19 0.9500
C20 C21 1.392(3)
C20 H20 0.9500
C21 C22 1.503(3)
C22 H22A 0.9800
C22 H22B 0.9800
C22 H22C 0.9800
C23 H23A 0.9800
C23 H23B 0.9800
C23 H23C 0.9800
C24 N2 1.278(2)
C24 N1 1.354(3)
C24 Ni1 1.8181(19)
C25 N3 1.420(2)
C25 C30 1.417(3)
C25 C26 1.423(3)
C26 C27 1.392(3)
C26 C34 1.512(3)
C27 C28 1.375(3)
C27 H27 0.9500
C28 C29 1.380(3)
C28 H28 0.9500
C29 C30 1.400(3)
C29 H29 0.9500
C30 C31 1.521(3)
C31 C33 1.526(3)
C31 C32 1.539(3)
C31 H31 1.0000
C32 H32A 0.9800
C32 H32B 0.9800
C32 H32C 0.9800
C33 H33A 0.9800
C33 H33B 0.9800
C33 H33C 0.9800
C34 C35 1.533(3)
C34 C36 1.532(3)
C34 H34 1.0000
C35 H35A 0.9800
C35 H35B 0.9800
C35 H35C 0.9800
C36 H36A 0.9800
C36 H36B 0.9800
C36 H36C 0.9800
C37 Si2 1.889(2)
C37 H37A 0.9800
C37 H37B 0.9800
C37 H37C 0.9800
C38 Si2 1.878(2)
C38 H38A 0.9800
C38 H38B 0.9800
C38 H38C 0.9800
C39 Si2 1.882(2)
C39 H39A 0.9800
C39 H39B 0.9800
C39 H39C 0.9800
C40 N4 1.161(3)
C40 Ni1 1.777(2)
C41 N4 1.395(3)
C41 C46 1.389(3)
C41 C42 1.402(3)
C42 C43 1.386(3)
C42 C48 1.498(4)
C43 C44 1.366(4)
C43 H43 0.9500
C44 C45 1.380(4)
C44 H44 0.9500
C45 C46 1.401(3)
C45 H45 0.9500
C46 C47 1.502(3)
C47 H47A 0.9800
C47 H47B 0.9800
C47 H47C 0.9800
C48 H48A 0.9800
C48 H48B 0.9800
C48 H48C 0.9800
N1 Si1 1.7997(16)
N2 Ni1 1.9699(16)
N3 Si2 1.7134(16)
N3 Ni1 1.9585(15)
